data_1547294
loop_
_publ_author_name
'Margulies, Eric A.'
'Kerisit, Nicolas'
'Gawel, Przemyslaw'
'Mauck, Catherine M.'
'Ma, Lin'
'Miller, Claire E.'
'Young, Ryan M.'
'Trapp, Nils'
'Wu, Yi-Lin'
'Diederich, Fran\,cois'
'Wasielewski, Michael R.'

_publ_section_title
;
 Substituent Effects on Singlet Exciton Fission in Polycrystalline Thin
 Films of Cyano-Substituted Diaryltetracenes
;
_journal_issue 39
_journal_name_full 'The Journal of Physical Chemistry C'
_journal_page_first 21262
_journal_paper_doi 10.1021/acs.jpcc.7b07870
_journal_volume 121
_journal_year 2017
_chemical_formula_moiety 'C40 H52 Si4'
_chemical_formula_sum 'C40 H52 Si4'
_chemical_formula_weight 645.17
_space_group_crystal_system triclinic
_space_group_IT_number 2
_space_group_name_Hall '-P 1'
_space_group_name_H-M_alt 'P -1'
_symmetry_space_group_name_Hall '-P 1'
_symmetry_space_group_name_H-M 'P -1'
_atom_sites_solution_hydrogens geom
_atom_sites_solution_primary direct
_audit_creation_date 2015-06-30
_audit_creation_method
;
Olex2 1.2
(compiled 2015.01.26 svn.r3150 for OlexSys, GUI svn.r4998)
;
_cell_angle_alpha 104.961(2)
_cell_angle_beta 104.164(2)
_cell_angle_gamma 96.492(2)
_cell_formula_units_Z 2
_cell_length_a 11.1962(7)
_cell_length_b 11.4527(7)
_cell_length_c 16.6957(10)
_cell_measurement_reflns_used 6149
_cell_measurement_temperature 100.0(2)
_cell_measurement_theta_max 27.40
_cell_measurement_theta_min 2.41
_cell_volume 1969.6(2)
_computing_cell_refinement 'Bruker SAINT'
_computing_data_collection 'Bruker APEX2'
_computing_data_reduction 'Bruker SAINT'
_computing_molecular_graphics 'Olex2 (Dolomanov et al., 2009)'
_computing_publication_material 'Olex2 (Dolomanov et al., 2009)'
_computing_structure_refinement 'XL (Sheldrick, 2008)'
_computing_structure_solution 'XT (Sheldrick, 2015)'
_diffrn_ambient_temperature 100.0(2)
_diffrn_detector 'Bruker APEX2 area detector'
_diffrn_detector_area_resol_mean 8.33
_diffrn_detector_type 'CCD area detector'
_diffrn_measured_fraction_theta_full 0.990
_diffrn_measured_fraction_theta_max 0.972
_diffrn_measurement_device 'kappa-stage diffractometer'
_diffrn_measurement_device_type 'Bruker/Nonius Kappa Apex2'
_diffrn_measurement_method '\w and \f scans'
_diffrn_radiation_monochromator graphite
_diffrn_radiation_probe x-ray
_diffrn_radiation_type MoK\a
_diffrn_radiation_wavelength 0.71073
_diffrn_reflns_av_R_equivalents 0.0482
_diffrn_reflns_av_unetI/netI 0.0792
_diffrn_reflns_Laue_measured_fraction_full 0.990
_diffrn_reflns_Laue_measured_fraction_max 0.972
_diffrn_reflns_limit_h_max 14
_diffrn_reflns_limit_h_min -14
_diffrn_reflns_limit_k_max 12
_diffrn_reflns_limit_k_min -14
_diffrn_reflns_limit_l_max 21
_diffrn_reflns_limit_l_min -21
_diffrn_reflns_number 23263
_diffrn_reflns_point_group_measured_fraction_full 0.990
_diffrn_reflns_point_group_measured_fraction_max 0.972
_diffrn_reflns_theta_full 25.242
_diffrn_reflns_theta_max 27.635
_diffrn_reflns_theta_min 2.411
_diffrn_source 'sealed tube'
_diffrn_standards_number 0
_exptl_absorpt_coefficient_mu 0.176
_exptl_absorpt_correction_T_max 0.7455
_exptl_absorpt_correction_T_min 0.5397
_exptl_absorpt_correction_type multi-scan
_exptl_absorpt_process_details
;
SADABS-2014/5 (Bruker,2014/5) was used for absorption correction.
wR2(int) was 0.0699 before and 0.0529 after correction.
The Ratio of minimum to maximum transmission is 0.7239.
The \l/2 correction factor is 0.00150.
;
_exptl_crystal_colour 'clear yellow'
_exptl_crystal_colour_lustre clear
_exptl_crystal_colour_primary yellow
_exptl_crystal_density_diffrn 1.088
_exptl_crystal_description plate
_exptl_crystal_F_000 696
_exptl_crystal_size_max 0.21
_exptl_crystal_size_mid 0.18
_exptl_crystal_size_min 0.06
_refine_diff_density_max 0.417
_refine_diff_density_min -0.372
_refine_diff_density_rms 0.057
_refine_ls_extinction_method none
_refine_ls_goodness_of_fit_ref 0.981
_refine_ls_hydrogen_treatment constr
_refine_ls_matrix_type full
_refine_ls_number_parameters 409
_refine_ls_number_reflns 8904
_refine_ls_number_restraints 0
_refine_ls_restrained_S_all 0.981
_refine_ls_R_factor_all 0.0927
_refine_ls_R_factor_gt 0.0475
_refine_ls_shift/su_max 0.001
_refine_ls_shift/su_mean 0.000
_refine_ls_structure_factor_coef Fsqd
_refine_ls_weighting_details 'w=1/[\s^2^(Fo^2^)+(0.0535P)^2^] where P=(Fo^2^+2Fc^2^)/3'
_refine_ls_weighting_scheme calc
_refine_ls_wR_factor_gt 0.1020
_refine_ls_wR_factor_ref 0.1166
_reflns_Friedel_coverage 0.000
_reflns_number_gt 5639
_reflns_number_total 8904
_reflns_threshold_expression 'I > 2\s(I)'
_cod_data_source_file jp7b07870_si_003.cif
_cod_data_source_block d150615_1_1_0m
_cod_depositor_comments 'Adding full bibliography for 1547291--1547294.cif.'
_cod_database_code 1547294
_shelxl_version_number 2014/6
_shelx_space_group_comment
;
The symmetry employed for this shelxl refinement is uniquely defined
by the following loop, which should always be used as a source of
symmetry information in preference to the above space-group names.
They are only intended as comments.
;
_shelx_estimated_absorpt_t_max 0.990
_shelx_estimated_absorpt_t_min 0.964
_olex2_refinement_description
;
1. Fixed Uiso
 At 1.2 times of:
  All C(H) groups
 At 1.5 times of:
  All C(H,H,H) groups
2.a Aromatic/amide H refined with riding coordinates:
 C34(H34), C33(H33), C16(H16), C15(H15), C37(H37), C9(H9), C18(H18), C36(H36),
 C10(H10), C24(H24), C25(H25), C19(H19), C6(H6), C28(H28), C7(H7), C27(H27)
2.b Idealised Me refined as rotating group:
 C22(H22A,H22B,H22C), C21(H21A,H21B,H21C), C38(H38A,H38B,H38C), C20(H20A,H20B,
 H20C), C30(H30A,H30B,H30C), C39(H39A,H39B,H39C), C40(H40A,H40B,H40C), C31(H31A,
 H31B,H31C), C29(H29A,H29B,H29C), C13(H13A,H13B,H13C), C11(H11A,H11B,H11C),
 C12(H12A,H12B,H12C)
;
_olex2_date_sample_data_collection 2015-06-25
_olex2_date_sample_submission 2015-06-24
_olex2_submission_original_sample_id d150615_1_1
_olex2_submission_special_instructions 'No special instructions were received'

loop_
_space_group_symop_operation_xyz
'x, y, z'
'-x, -y, -z'

loop_
_atom_site_label
_atom_site_type_symbol
_atom_site_fract_x
_atom_site_fract_y
_atom_site_fract_z
_atom_site_U_iso_or_equiv
_atom_site_adp_type
_atom_site_occupancy
_atom_site_site_symmetry_order
_atom_site_calc_flag
_atom_site_refinement_flags_posn
Si4 Si 0.09432(5) 0.45926(5) 0.73388(4) 0.02079(14) Uani 1 1 d .
Si2 Si 0.86841(5) 1.04945(5) 0.30087(4) 0.02127(14) Uani 1 1 d .
Si3 Si 0.27630(6) 0.24045(5) 0.11236(4) 0.02440(15) Uani 1 1 d .
Si1 Si 0.69795(5) 1.25966(5) 0.92639(4) 0.02405(15) Uani 1 1 d .
C17 C 0.17935(18) 0.49668(18) 0.65733(13) 0.0193(4) Uani 1 1 d .
C35 C 0.80310(18) 1.00025(18) 0.38255(13) 0.0201(4) Uani 1 1 d .
C3 C 0.44831(18) 0.70235(18) 0.50578(12) 0.0199(4) Uani 1 1 d .
C34 C 0.75758(18) 0.87724(18) 0.37499(13) 0.0222(5) Uani 1 1 d .
H34 H 0.7671 0.8137 0.3289 0.027 Uiso 1 1 calc R
C2 C 0.52670(18) 0.80076(18) 0.53139(12) 0.0198(4) Uani 1 1 d .
C14 C 0.30333(18) 0.56022(17) 0.54069(13) 0.0184(4) Uani 1 1 d .
C33 C 0.69941(18) 0.84590(18) 0.43250(13) 0.0212(5) Uani 1 1 d .
H33 H 0.6695 0.7617 0.4250 0.025 Uiso 1 1 calc R
C16 C 0.12287(19) 0.45974(18) 0.56848(13) 0.0227(5) Uani 1 1 d .
H16 H 0.0405 0.4118 0.5464 0.027 Uiso 1 1 calc R
C26 C 0.67315(18) 1.14998(18) 0.81642(13) 0.0209(4) Uani 1 1 d .
C23 C 0.63421(17) 0.98803(17) 0.64766(12) 0.0173(4) Uani 1 1 d .
C8 C 0.30263(18) 0.35146(18) 0.22216(13) 0.0202(4) Uani 1 1 d .
C15 C 0.18234(18) 0.49032(18) 0.51120(13) 0.0216(5) Uani 1 1 d .
H15 H 0.1402 0.4634 0.4510 0.026 Uiso 1 1 calc R
C37 C 0.73137(18) 1.05883(18) 0.51130(13) 0.0200(4) Uani 1 1 d .
H37 H 0.7239 1.1222 0.5584 0.024 Uiso 1 1 calc R
C9 C 0.29299(17) 0.30721(18) 0.29160(13) 0.0201(4) Uani 1 1 d .
H9 H 0.2733 0.2209 0.2820 0.024 Uiso 1 1 calc R
C18 C 0.30153(19) 0.56578(19) 0.68581(13) 0.0252(5) Uani 1 1 d .
H18 H 0.3442 0.5918 0.7459 0.030 Uiso 1 1 calc R
C36 C 0.78924(18) 1.08891(18) 0.45296(13) 0.0209(5) Uani 1 1 d .
H36 H 0.8207 1.1731 0.4612 0.025 Uiso 1 1 calc R
C32 C 0.68382(17) 0.93633(18) 0.50162(12) 0.0180(4) Uani 1 1 d .
C10 C 0.31125(17) 0.38532(18) 0.37329(13) 0.0195(4) Uani 1 1 d .
H10 H 0.3029 0.3519 0.4186 0.023 Uiso 1 1 calc R
C24 C 0.75405(18) 1.04942(18) 0.69931(13) 0.0229(5) Uani 1 1 d .
H24 H 0.8242 1.0373 0.6778 0.028 Uiso 1 1 calc R
C1 C 0.61376(17) 0.90445(17) 0.55969(12) 0.0182(4) Uani 1 1 d .
C25 C 0.77223(19) 1.12766(18) 0.78147(13) 0.0233(5) Uani 1 1 d .
H25 H 0.8551 1.1675 0.8152 0.028 Uiso 1 1 calc R
C19 C 0.36211(19) 0.59734(19) 0.62896(13) 0.0243(5) Uani 1 1 d .
H19 H 0.4447 0.6448 0.6507 0.029 Uiso 1 1 calc R
C6 C 0.35265(18) 0.55814(18) 0.32244(13) 0.0225(5) Uani 1 1 d .
H6 H 0.3736 0.6444 0.3324 0.027 Uiso 1 1 calc R
C28 C 0.53468(19) 1.00655(19) 0.68255(13) 0.0252(5) Uani 1 1 d .
H28 H 0.4524 0.9634 0.6499 0.030 Uiso 1 1 calc R
C4 C 0.36610(17) 0.59551(18) 0.47951(13) 0.0187(4) Uani 1 1 d .
C7 C 0.33340(18) 0.47943(18) 0.24053(13) 0.0231(5) Uani 1 1 d .
H7 H 0.3412 0.5130 0.1952 0.028 Uiso 1 1 calc R
C27 C 0.55379(19) 1.0869(2) 0.76407(13) 0.0278(5) Uani 1 1 d .
H27 H 0.4834 1.0997 0.7852 0.033 Uiso 1 1 calc R
C5 C 0.34179(17) 0.51286(17) 0.39085(12) 0.0176(4) Uani 1 1 d .
C22 C -0.0352(2) 0.32487(19) 0.67298(14) 0.0273(5) Uani 1 1 d .
H22A H -0.0961 0.3473 0.6291 0.041 Uiso 1 1 calc GR
H22B H -0.0767 0.3007 0.7131 0.041 Uiso 1 1 calc GR
H22C H -0.0008 0.2559 0.6447 0.041 Uiso 1 1 calc GR
C21 C 0.2093(2) 0.4280(2) 0.82377(13) 0.0273(5) Uani 1 1 d .
H21A H 0.2530 0.3641 0.7998 0.041 Uiso 1 1 calc GR
H21B H 0.1650 0.3999 0.8612 0.041 Uiso 1 1 calc GR
H21C H 0.2705 0.5036 0.8576 0.041 Uiso 1 1 calc GR
C38 C 0.8962(2) 0.91461(19) 0.22252(14) 0.0292(5) Uani 1 1 d .
H38A H 0.9519 0.8709 0.2539 0.044 Uiso 1 1 calc GR
H38B H 0.9353 0.9428 0.1826 0.044 Uiso 1 1 calc GR
H38C H 0.8160 0.8590 0.1897 0.044 Uiso 1 1 calc GR
C20 C 0.0227(2) 0.59060(19) 0.77984(14) 0.0289(5) Uani 1 1 d .
H20A H 0.0880 0.6646 0.8082 0.043 Uiso 1 1 calc GR
H20B H -0.0168 0.5711 0.8223 0.043 Uiso 1 1 calc GR
H20C H -0.0407 0.6052 0.7332 0.043 Uiso 1 1 calc GR
C30 C 0.8478(2) 1.3698(2) 0.95380(15) 0.0342(6) Uani 1 1 d .
H30A H 0.9177 1.3253 0.9580 0.051 Uiso 1 1 calc GR
H30B H 0.8596 1.4319 1.0093 0.051 Uiso 1 1 calc GR
H30C H 0.8450 1.4103 0.9085 0.051 Uiso 1 1 calc GR
C39 C 0.7522(2) 1.1200(2) 0.23876(16) 0.0379(6) Uani 1 1 d .
H39A H 0.6753 1.0587 0.2076 0.057 Uiso 1 1 calc GR
H39B H 0.7868 1.1489 0.1973 0.057 Uiso 1 1 calc GR
H39C H 0.7330 1.1897 0.2786 0.057 Uiso 1 1 calc GR
C40 C 1.0144(2) 1.1653(2) 0.35858(15) 0.0330(6) Uani 1 1 d .
H40A H 0.9937 1.2412 0.3906 0.050 Uiso 1 1 calc GR
H40B H 1.0560 1.1827 0.3166 0.050 Uiso 1 1 calc GR
H40C H 1.0705 1.1332 0.3991 0.050 Uiso 1 1 calc GR
C31 C 0.7087(2) 1.1763(2) 1.00873(14) 0.0408(6) Uani 1 1 d .
H31A H 0.6330 1.1132 0.9921 0.061 Uiso 1 1 calc GR
H31B H 0.7163 1.2344 1.0651 0.061 Uiso 1 1 calc GR
H31C H 0.7825 1.1371 1.0125 0.061 Uiso 1 1 calc GR
C29 C 0.5611(2) 1.3387(2) 0.92563(15) 0.0324(5) Uani 1 1 d .
H29A H 0.5464 1.3745 0.8776 0.049 Uiso 1 1 calc GR
H29B H 0.5785 1.4041 0.9804 0.049 Uiso 1 1 calc GR
H29C H 0.4864 1.2790 0.9186 0.049 Uiso 1 1 calc GR
C13 C 0.1397(2) 0.1173(2) 0.09188(16) 0.0417(6) Uani 1 1 d .
H13A H 0.1591 0.0710 0.1338 0.063 Uiso 1 1 calc GR
H13B H 0.1215 0.0616 0.0331 0.063 Uiso 1 1 calc GR
H13C H 0.0665 0.1544 0.0980 0.063 Uiso 1 1 calc GR
C11 C 0.4190(2) 0.1732(2) 0.10953(17) 0.0482(7) Uani 1 1 d .
H11A H 0.4908 0.2390 0.1217 0.072 Uiso 1 1 calc GR
H11B H 0.4061 0.1154 0.0521 0.072 Uiso 1 1 calc GR
H11C H 0.4354 0.1295 0.1533 0.072 Uiso 1 1 calc GR
C12 C 0.2430(3) 0.3198(2) 0.02809(15) 0.0533(8) Uani 1 1 d .
H12A H 0.1683 0.3563 0.0302 0.080 Uiso 1 1 calc GR
H12B H 0.2282 0.2604 -0.0290 0.080 Uiso 1 1 calc GR
H12C H 0.3148 0.3847 0.0384 0.080 Uiso 1 1 calc GR

loop_
_atom_site_aniso_label
_atom_site_aniso_U_11
_atom_site_aniso_U_22
_atom_site_aniso_U_33
_atom_site_aniso_U_23
_atom_site_aniso_U_13
_atom_site_aniso_U_12
Si4 0.0234(3) 0.0183(3) 0.0232(3) 0.0080(3) 0.0092(3) 0.0046(2)
Si2 0.0228(3) 0.0178(3) 0.0269(3) 0.0090(3) 0.0108(3) 0.0047(2)
Si3 0.0309(3) 0.0181(3) 0.0231(3) 0.0045(3) 0.0069(3) 0.0061(3)
Si1 0.0290(3) 0.0204(3) 0.0225(3) 0.0042(3) 0.0083(3) 0.0062(3)
C17 0.0207(11) 0.0163(10) 0.0234(11) 0.0068(9) 0.0082(9) 0.0064(9)
C35 0.0178(10) 0.0193(11) 0.0236(11) 0.0074(9) 0.0054(9) 0.0034(9)
C3 0.0213(11) 0.0215(11) 0.0218(11) 0.0094(9) 0.0100(9) 0.0081(9)
C34 0.0256(11) 0.0173(11) 0.0259(12) 0.0056(9) 0.0111(9) 0.0063(9)
C2 0.0217(11) 0.0202(11) 0.0218(11) 0.0082(9) 0.0094(9) 0.0090(9)
C14 0.0205(10) 0.0128(10) 0.0241(11) 0.0067(9) 0.0087(9) 0.0044(8)
C33 0.0235(11) 0.0143(10) 0.0276(12) 0.0077(9) 0.0085(9) 0.0051(9)
C16 0.0200(11) 0.0220(11) 0.0272(12) 0.0087(10) 0.0079(9) 0.0024(9)
C26 0.0242(11) 0.0189(11) 0.0226(11) 0.0087(9) 0.0086(9) 0.0055(9)
C23 0.0203(10) 0.0142(10) 0.0202(11) 0.0085(9) 0.0065(9) 0.0045(8)
C8 0.0186(10) 0.0187(11) 0.0240(11) 0.0066(9) 0.0065(9) 0.0053(9)
C15 0.0208(11) 0.0203(11) 0.0225(11) 0.0055(9) 0.0052(9) 0.0031(9)
C37 0.0210(10) 0.0155(10) 0.0232(11) 0.0050(9) 0.0061(9) 0.0038(8)
C9 0.0184(10) 0.0143(10) 0.0286(12) 0.0074(9) 0.0068(9) 0.0045(8)
C18 0.0243(11) 0.0282(12) 0.0204(11) 0.0056(10) 0.0041(9) 0.0026(10)
C36 0.0212(11) 0.0132(10) 0.0275(12) 0.0065(9) 0.0057(9) 0.0019(8)
C32 0.0175(10) 0.0162(10) 0.0213(11) 0.0073(9) 0.0055(9) 0.0036(8)
C10 0.0181(10) 0.0182(11) 0.0268(12) 0.0125(9) 0.0077(9) 0.0055(8)
C24 0.0193(11) 0.0232(11) 0.0271(12) 0.0074(10) 0.0077(9) 0.0053(9)
C1 0.0178(10) 0.0162(10) 0.0229(11) 0.0083(9) 0.0059(9) 0.0063(8)
C25 0.0199(11) 0.0217(11) 0.0264(12) 0.0068(9) 0.0048(9) 0.0019(9)
C19 0.0181(11) 0.0241(12) 0.0272(12) 0.0051(10) 0.0054(9) -0.0023(9)
C6 0.0251(11) 0.0151(10) 0.0284(12) 0.0077(9) 0.0086(10) 0.0027(9)
C28 0.0179(10) 0.0284(12) 0.0256(12) 0.0049(10) 0.0051(9) -0.0002(9)
C4 0.0171(10) 0.0167(10) 0.0239(11) 0.0071(9) 0.0069(9) 0.0050(8)
C7 0.0285(12) 0.0201(11) 0.0235(11) 0.0110(9) 0.0084(10) 0.0027(9)
C27 0.0234(11) 0.0338(13) 0.0272(12) 0.0059(10) 0.0118(10) 0.0064(10)
C5 0.0140(10) 0.0159(10) 0.0229(11) 0.0064(9) 0.0053(9) 0.0014(8)
C22 0.0292(12) 0.0262(12) 0.0289(12) 0.0125(10) 0.0088(10) 0.0033(10)
C21 0.0349(13) 0.0240(12) 0.0257(12) 0.0095(10) 0.0093(10) 0.0106(10)
C38 0.0332(13) 0.0260(12) 0.0345(13) 0.0111(10) 0.0180(11) 0.0059(10)
C20 0.0307(12) 0.0262(12) 0.0371(13) 0.0135(11) 0.0163(11) 0.0099(10)
C30 0.0320(13) 0.0269(13) 0.0353(14) -0.0022(11) 0.0079(11) 0.0021(10)
C39 0.0394(14) 0.0386(14) 0.0514(16) 0.0285(13) 0.0213(12) 0.0157(12)
C40 0.0335(13) 0.0277(12) 0.0373(14) 0.0057(11) 0.0171(11) -0.0028(10)
C31 0.0642(18) 0.0328(14) 0.0267(13) 0.0074(11) 0.0147(12) 0.0142(13)
C29 0.0354(13) 0.0305(13) 0.0342(13) 0.0070(11) 0.0159(11) 0.0104(11)
C13 0.0376(14) 0.0320(14) 0.0435(15) -0.0035(12) 0.0104(12) -0.0044(11)
C11 0.0407(15) 0.0427(16) 0.0522(17) -0.0057(13) 0.0156(13) 0.0131(13)
C12 0.100(2) 0.0288(14) 0.0237(14) 0.0051(12) 0.0077(15) 0.0121(15)

loop_
_atom_type_symbol
_atom_type_description
_atom_type_scat_dispersion_real
_atom_type_scat_dispersion_imag
_atom_type_scat_source
C C 0.0033 0.0016 'International Tables Vol C Tables 4.2.6.8 and 6.1.1.4'
H H 0.0000 0.0000 'International Tables Vol C Tables 4.2.6.8 and 6.1.1.4'
Si Si 0.0817 0.0704 'International Tables Vol C Tables 4.2.6.8 and 6.1.1.4'

loop_
_geom_angle_atom_site_label_1
_geom_angle_atom_site_label_2
_geom_angle_atom_site_label_3
_geom_angle
C22 Si4 C17 108.65(9)
C22 Si4 C21 112.37(10)
C22 Si4 C20 107.67(10)
C21 Si4 C17 108.37(9)
C20 Si4 C17 110.81(9)
C20 Si4 C21 108.98(10)
C38 Si2 C35 110.75(9)
C39 Si2 C35 108.86(10)
C39 Si2 C38 107.39(11)
C39 Si2 C40 109.25(11)
C40 Si2 C35 108.74(10)
C40 Si2 C38 111.79(10)
C13 Si3 C8 108.65(10)
C11 Si3 C8 109.00(10)
C11 Si3 C13 110.15(12)
C12 Si3 C8 110.42(10)
C12 Si3 C13 109.05(13)
C12 Si3 C11 109.56(14)
C30 Si1 C26 108.08(10)
C30 Si1 C29 112.24(10)
C31 Si1 C26 110.74(10)
C31 Si1 C30 108.98(12)
C31 Si1 C29 107.73(11)
C29 Si1 C26 109.09(10)
C16 C17 Si4 121.49(14)
C16 C17 C18 116.08(18)
C18 C17 Si4 122.41(15)
C34 C35 Si2 124.00(15)
C36 C35 Si2 119.72(15)
C36 C35 C34 116.13(17)
C2 C3 C4 178.6(2)
C35 C34 H34 119.0
C33 C34 C35 122.04(19)
C33 C34 H34 119.0
C3 C2 C1 178.2(2)
C15 C14 C4 120.86(18)
C19 C14 C15 117.96(17)
C19 C14 C4 121.18(17)
C34 C33 H33 119.5
C34 C33 C32 120.98(18)
C32 C33 H33 119.5
C17 C16 H16 118.8
C15 C16 C17 122.36(18)
C15 C16 H16 118.8
C25 C26 Si1 122.00(16)
C25 C26 C27 116.07(18)
C27 C26 Si1 121.93(14)
C24 C23 C1 121.35(17)
C28 C23 C24 117.53(18)
C28 C23 C1 121.10(17)
C9 C8 Si3 119.81(15)
C7 C8 Si3 123.73(15)
C7 C8 C9 116.45(18)
C14 C15 H15 119.6
C16 C15 C14 120.81(19)
C16 C15 H15 119.6
C36 C37 H37 119.7
C36 C37 C32 120.68(18)
C32 C37 H37 119.7
C8 C9 H9 119.1
C10 C9 C8 121.82(18)
C10 C9 H9 119.1
C17 C18 H18 119.0
C19 C18 C17 122.09(19)
C19 C18 H18 119.0
C35 C36 H36 118.8
C37 C36 C35 122.45(18)
C37 C36 H36 118.8
C33 C32 C1 121.36(17)
C37 C32 C33 117.68(17)
C37 C32 C1 120.88(17)
C9 C10 H10 119.4
C9 C10 C5 121.23(18)
C5 C10 H10 119.4
C23 C24 H24 119.5
C25 C24 C23 120.94(18)
C25 C24 H24 119.5
C2 C1 C23 119.35(17)
C2 C1 C32 119.86(18)
C32 C1 C23 120.74(16)
C26 C25 H25 118.9
C24 C25 C26 122.24(19)
C24 C25 H25 118.9
C14 C19 C18 120.69(18)
C14 C19 H19 119.7
C18 C19 H19 119.7
C7 C6 H6 119.5
C7 C6 C5 120.96(18)
C5 C6 H6 119.5
C23 C28 H28 119.5
C27 C28 C23 120.93(19)
C27 C28 H28 119.5
C3 C4 C14 119.62(18)
C3 C4 C5 119.72(17)
C5 C4 C14 120.65(16)
C8 C7 H7 119.0
C6 C7 C8 121.97(19)
C6 C7 H7 119.0
C26 C27 H27 118.9
C28 C27 C26 122.24(18)
C28 C27 H27 118.9
C10 C5 C4 120.73(17)
C6 C5 C10 117.56(18)
C6 C5 C4 121.67(17)
Si4 C22 H22A 109.5
Si4 C22 H22B 109.5
Si4 C22 H22C 109.5
H22A C22 H22B 109.5
H22A C22 H22C 109.5
H22B C22 H22C 109.5
Si4 C21 H21A 109.5
Si4 C21 H21B 109.5
Si4 C21 H21C 109.5
H21A C21 H21B 109.5
H21A C21 H21C 109.5
H21B C21 H21C 109.5
Si2 C38 H38A 109.5
Si2 C38 H38B 109.5
Si2 C38 H38C 109.5
H38A C38 H38B 109.5
H38A C38 H38C 109.5
H38B C38 H38C 109.5
Si4 C20 H20A 109.5
Si4 C20 H20B 109.5
Si4 C20 H20C 109.5
H20A C20 H20B 109.5
H20A C20 H20C 109.5
H20B C20 H20C 109.5
Si1 C30 H30A 109.5
Si1 C30 H30B 109.5
Si1 C30 H30C 109.5
H30A C30 H30B 109.5
H30A C30 H30C 109.5
H30B C30 H30C 109.5
Si2 C39 H39A 109.5
Si2 C39 H39B 109.5
Si2 C39 H39C 109.5
H39A C39 H39B 109.5
H39A C39 H39C 109.5
H39B C39 H39C 109.5
Si2 C40 H40A 109.5
Si2 C40 H40B 109.5
Si2 C40 H40C 109.5
H40A C40 H40B 109.5
H40A C40 H40C 109.5
H40B C40 H40C 109.5
Si1 C31 H31A 109.5
Si1 C31 H31B 109.5
Si1 C31 H31C 109.5
H31A C31 H31B 109.5
H31A C31 H31C 109.5
H31B C31 H31C 109.5
Si1 C29 H29A 109.5
Si1 C29 H29B 109.5
Si1 C29 H29C 109.5
H29A C29 H29B 109.5
H29A C29 H29C 109.5
H29B C29 H29C 109.5
Si3 C13 H13A 109.5
Si3 C13 H13B 109.5
Si3 C13 H13C 109.5
H13A C13 H13B 109.5
H13A C13 H13C 109.5
H13B C13 H13C 109.5
Si3 C11 H11A 109.5
Si3 C11 H11B 109.5
Si3 C11 H11C 109.5
H11A C11 H11B 109.5
H11A C11 H11C 109.5
H11B C11 H11C 109.5
Si3 C12 H12A 109.5
Si3 C12 H12B 109.5
Si3 C12 H12C 109.5
H12A C12 H12B 109.5
H12A C12 H12C 109.5
H12B C12 H12C 109.5

loop_
_geom_bond_atom_site_label_1
_geom_bond_atom_site_label_2
_geom_bond_distance
Si4 C17 1.8733(19)
Si4 C22 1.863(2)
Si4 C21 1.864(2)
Si4 C20 1.863(2)
Si2 C35 1.872(2)
Si2 C38 1.859(2)
Si2 C39 1.852(2)
Si2 C40 1.854(2)
Si3 C8 1.874(2)
Si3 C13 1.858(2)
Si3 C11 1.856(2)
Si3 C12 1.851(2)
Si1 C26 1.873(2)
Si1 C30 1.861(2)
Si1 C31 1.855(2)
Si1 C29 1.865(2)
C17 C16 1.391(3)
C17 C18 1.402(3)
C35 C34 1.405(3)
C35 C36 1.395(3)
C3 C2 1.252(3)
C3 C4 1.344(3)
C34 H34 0.9500
C34 C33 1.381(3)
C2 C1 1.344(3)
C14 C15 1.394(3)
C14 C19 1.387(3)
C14 C4 1.484(3)
C33 H33 0.9500
C33 C32 1.399(3)
C16 H16 0.9500
C16 C15 1.383(3)
C26 C25 1.393(3)
C26 C27 1.398(3)
C23 C24 1.395(3)
C23 C1 1.478(3)
C23 C28 1.390(3)
C8 C9 1.402(3)
C8 C7 1.401(3)
C15 H15 0.9500
C37 H37 0.9500
C37 C36 1.385(3)
C37 C32 1.396(3)
C9 H9 0.9500
C9 C10 1.376(3)
C18 H18 0.9500
C18 C19 1.389(3)
C36 H36 0.9500
C32 C1 1.476(3)
C10 H10 0.9500
C10 C5 1.398(3)
C24 H24 0.9500
C24 C25 1.383(3)
C25 H25 0.9500
C19 H19 0.9500
C6 H6 0.9500
C6 C7 1.380(3)
C6 C5 1.396(3)
C28 H28 0.9500
C28 C27 1.383(3)
C4 C5 1.477(3)
C7 H7 0.9500
C27 H27 0.9500
C22 H22A 0.9800
C22 H22B 0.9800
C22 H22C 0.9800
C21 H21A 0.9800
C21 H21B 0.9800
C21 H21C 0.9800
C38 H38A 0.9800
C38 H38B 0.9800
C38 H38C 0.9800
C20 H20A 0.9800
C20 H20B 0.9800
C20 H20C 0.9800
C30 H30A 0.9800
C30 H30B 0.9800
C30 H30C 0.9800
C39 H39A 0.9800
C39 H39B 0.9800
C39 H39C 0.9800
C40 H40A 0.9800
C40 H40B 0.9800
C40 H40C 0.9800
C31 H31A 0.9800
C31 H31B 0.9800
C31 H31C 0.9800
C29 H29A 0.9800
C29 H29B 0.9800
C29 H29C 0.9800
C13 H13A 0.9800
C13 H13B 0.9800
C13 H13C 0.9800
C11 H11A 0.9800
C11 H11B 0.9800
C11 H11C 0.9800
C12 H12A 0.9800
C12 H12B 0.9800
C12 H12C 0.9800

loop_
_geom_torsion_atom_site_label_1
_geom_torsion_atom_site_label_2
_geom_torsion_atom_site_label_3
_geom_torsion_atom_site_label_4
_geom_torsion
Si4 C17 C16 C15 177.56(15)
Si4 C17 C18 C19 -177.38(16)
Si2 C35 C34 C33 -173.76(15)
Si2 C35 C36 C37 174.13(15)
Si3 C8 C9 C10 -179.84(14)
Si3 C8 C7 C6 -179.68(15)
Si1 C26 C25 C24 -178.12(15)
Si1 C26 C27 C28 179.48(17)
C17 C16 C15 C14 0.2(3)
C17 C18 C19 C14 -0.5(3)
C35 C34 C33 C32 -0.3(3)
C3 C4 C5 C10 148.39(19)
C3 C4 C5 C6 -29.3(3)
C34 C35 C36 C37 -1.5(3)
C34 C33 C32 C37 -1.3(3)
C34 C33 C32 C1 175.52(18)
C14 C4 C5 C10 -29.9(3)
C14 C4 C5 C6 152.40(18)
C33 C32 C1 C2 -24.6(3)
C33 C32 C1 C23 158.09(18)
C16 C17 C18 C19 1.0(3)
C23 C24 C25 C26 -0.5(3)
C23 C28 C27 C26 -2.2(3)
C8 C9 C10 C5 -0.7(3)
C15 C14 C19 C18 -0.2(3)
C15 C14 C4 C3 148.63(19)
C15 C14 C4 C5 -33.1(3)
C37 C32 C1 C2 152.12(19)
C37 C32 C1 C23 -25.2(3)
C9 C8 C7 C6 -0.3(3)
C9 C10 C5 C6 0.2(3)
C9 C10 C5 C4 -177.55(17)
C18 C17 C16 C15 -0.8(3)
C36 C35 C34 C33 1.7(3)
C36 C37 C32 C33 1.4(3)
C36 C37 C32 C1 -175.38(17)
C32 C37 C36 C35 0.0(3)
C24 C23 C1 C2 142.3(2)
C24 C23 C1 C32 -40.4(3)
C24 C23 C28 C27 2.6(3)
C1 C23 C24 C25 179.85(18)
C1 C23 C28 C27 -178.52(19)
C25 C26 C27 C28 0.3(3)
C19 C14 C15 C16 0.4(3)
C19 C14 C4 C3 -30.3(3)
C19 C14 C4 C5 148.03(19)
C28 C23 C24 C25 -1.3(3)
C28 C23 C1 C2 -36.6(3)
C28 C23 C1 C32 140.78(19)
C4 C14 C15 C16 -178.59(18)
C4 C14 C19 C18 178.75(18)
C7 C8 C9 C10 0.8(3)
C7 C6 C5 C10 0.2(3)
C7 C6 C5 C4 177.97(18)
C27 C26 C25 C24 1.0(3)
C5 C6 C7 C8 -0.2(3)
C22 Si4 C17 C16 21.72(19)
C22 Si4 C17 C18 -159.99(16)
C21 Si4 C17 C16 144.08(16)
C21 Si4 C17 C18 -37.62(19)
C38 Si2 C35 C34 -12.1(2)
C38 Si2 C35 C36 172.61(16)
C20 Si4 C17 C16 -96.39(18)
C20 Si4 C17 C18 81.90(19)
C30 Si1 C26 C25 23.0(2)
C30 Si1 C26 C27 -156.12(18)
C39 Si2 C35 C34 105.76(19)
C39 Si2 C35 C36 -69.54(18)
C40 Si2 C35 C34 -135.31(18)
C40 Si2 C35 C36 49.39(19)
C31 Si1 C26 C25 -96.32(19)
C31 Si1 C26 C27 84.6(2)
C29 Si1 C26 C25 145.28(17)
C29 Si1 C26 C27 -33.8(2)
C13 Si3 C8 C9 41.85(19)
C13 Si3 C8 C7 -138.80(18)
C11 Si3 C8 C9 -78.20(18)
C11 Si3 C8 C7 101.15(19)
C12 Si3 C8 C9 161.40(17)
C12 Si3 C8 C7 -19.2(2)
